data_7046757
loop_
_publ_author_name
'Reiners, Matthias'
'Maekawa, Miyuki'
'Baabe, Dirk'
'Zaretzke, Marc-Kevin'
'Schweyen, Peter'
'Daniliuc, Constantin G.'
'Freytag, Matthias'
'Raeder, Jan'
'Hohenberger, Johannes'
'Sutter, J\"org'
'Meyer, Karsten'
'Walter, Marc D.'

_publ_section_title
;
 Monomeric Fe(iii) half-sandwich complexes [Cp'FeX<sub>2</sub>] -
 synthesis, properties and electronic structure.
;
_journal_issue 31
_journal_name_full 'Dalton transactions (Cambridge, England : 2003)'
_journal_page_first 10517
_journal_page_last 10526
_journal_paper_doi 10.1039/c8dt01570h
_journal_volume 47
_journal_year 2018
_chemical_formula_sum 'C46 H70 Fe2'
_chemical_formula_weight 734.72
_space_group_crystal_system monoclinic
_space_group_IT_number 14
_space_group_name_Hall '-P 2ybc'
_space_group_name_H-M_alt 'P 1 21/c 1'
_symmetry_space_group_name_Hall '-P 2ybc'
_symmetry_space_group_name_H-M 'P 1 21/c 1'
_atom_sites_solution_hydrogens mixed
_audit_creation_method SHELXL-2016/6
_audit_update_record
;
2018-04-20 deposited with the CCDC.
2018-06-07 downloaded from the CCDC.
;
_cell_angle_alpha 90
_cell_angle_beta 92.1917(12)
_cell_angle_gamma 90
_cell_formula_units_Z 2
_cell_length_a 9.64934(15)
_cell_length_b 15.7931(2)
_cell_length_c 12.94716(16)
_cell_measurement_reflns_used 20990
_cell_measurement_temperature 100(2)
_cell_measurement_theta_max 75.4880
_cell_measurement_theta_min 4.3990
_cell_volume 1971.61(5)
_computing_structure_refinement 'SHELXL-2016/6 (Sheldrick, 2016)'
_diffrn_ambient_temperature 100(2)
_diffrn_detector_area_resol_mean 10.3543
_diffrn_measured_fraction_theta_full 0.997
_diffrn_measured_fraction_theta_max 0.995
_diffrn_measurement_device_type 'Oxford Diffraction Xcalibur, Atlas, Nova'
_diffrn_measurement_method '\w scans'
_diffrn_radiation_monochromator mirror
_diffrn_radiation_source 'Nova (Cu) X-ray Source'
_diffrn_radiation_type 'Cu K\a'
_diffrn_radiation_wavelength 1.54184
_diffrn_reflns_av_R_equivalents 0.0406
_diffrn_reflns_av_unetI/netI 0.0190
_diffrn_reflns_Laue_measured_fraction_full 0.997
_diffrn_reflns_Laue_measured_fraction_max 0.995
_diffrn_reflns_limit_h_max 12
_diffrn_reflns_limit_h_min -12
_diffrn_reflns_limit_k_max 19
_diffrn_reflns_limit_k_min -18
_diffrn_reflns_limit_l_max 16
_diffrn_reflns_limit_l_min -15
_diffrn_reflns_number 32840
_diffrn_reflns_point_group_measured_fraction_full 0.997
_diffrn_reflns_point_group_measured_fraction_max 0.995
_diffrn_reflns_theta_full 75.000
_diffrn_reflns_theta_max 75.576
_diffrn_reflns_theta_min 4.418
_exptl_absorpt_coefficient_mu 6.105
_exptl_absorpt_correction_T_max 1.00000
_exptl_absorpt_correction_T_min 0.90388
_exptl_absorpt_correction_type multi-scan
_exptl_absorpt_process_details
; 
CrysAlisPro, Agilent Technologies, 
Version 1.171.36.28 (release 01-02-2013 CrysAlis171 .NET) 
(compiled Feb  1 2013,16:14:44) 
;
_exptl_crystal_colour red
_exptl_crystal_density_diffrn 1.238
_exptl_crystal_description block
_exptl_crystal_F_000 796
_exptl_crystal_size_max 0.16
_exptl_crystal_size_mid 0.12
_exptl_crystal_size_min 0.12
_refine_diff_density_max 0.230
_refine_diff_density_min -0.405
_refine_diff_density_rms 0.051
_refine_ls_extinction_method none
_refine_ls_goodness_of_fit_ref 1.044
_refine_ls_hydrogen_treatment mixed
_refine_ls_matrix_type full
_refine_ls_number_parameters 250
_refine_ls_number_reflns 4076
_refine_ls_number_restraints 0
_refine_ls_restrained_S_all 1.044
_refine_ls_R_factor_all 0.0298
_refine_ls_R_factor_gt 0.0290
_refine_ls_shift/su_max 0.001
_refine_ls_shift/su_mean 0.000
_refine_ls_structure_factor_coef Fsqd
_refine_ls_weighting_details 'w=1/[\s^2^(Fo^2^)+(0.0403P)^2^+1.0010P] where P=(Fo^2^+2Fc^2^)/3'
_refine_ls_weighting_scheme calc
_refine_ls_wR_factor_gt 0.0736
_refine_ls_wR_factor_ref 0.0741
_reflns_Friedel_coverage 0.000
_reflns_number_gt 3977
_reflns_number_total 4076
_reflns_threshold_expression 'I > 2\s(I)'
_cod_data_source_file c8dt01570h2.cif
_cod_data_source_block MR28
_cod_depositor_comments 'Adding full bibliography for 7046755--7046759.cif.'
_cod_database_code 7046757
_shelx_shelxl_version_number 2016/6
_shelx_space_group_comment
;
The symmetry employed for this shelxl refinement is uniquely defined
by the following loop, which should always be used as a source of
symmetry information in preference to the above space-group names.
They are only intended as comments.
;

loop_
_space_group_symop_operation_xyz
'x, y, z'
'-x, y+1/2, -z+1/2'
'-x, -y, -z'
'x, -y-1/2, z-1/2'

loop_
_atom_site_label
_atom_site_type_symbol
_atom_site_fract_x
_atom_site_fract_y
_atom_site_fract_z
_atom_site_U_iso_or_equiv
_atom_site_adp_type
_atom_site_occupancy
_atom_site_site_symmetry_order
_atom_site_calc_flag
_atom_site_refinement_flags_posn
_atom_site_refinement_flags_adp
Fe Fe 0.26846(2) 0.52542(2) 0.30444(2) 0.00947(7) Uani 1 1 d . .
C1 C 0.18948(14) 0.57292(8) 0.16072(10) 0.0121(3) Uani 1 1 d . .
C2 C 0.08323(14) 0.52448(8) 0.21157(10) 0.0113(3) Uani 1 1 d . .
C3 C 0.13929(13) 0.44082(8) 0.22770(10) 0.0117(3) Uani 1 1 d . .
H3 H 0.091907 0.395692 0.259639 0.014 Uiso 1 1 calc R U
C4 C 0.27565(14) 0.43478(8) 0.18924(10) 0.0121(3) Uani 1 1 d . .
C5 C 0.30451(14) 0.51633(9) 0.14849(10) 0.0127(3) Uani 1 1 d . .
H5 H 0.388593 0.531392 0.117342 0.015 Uiso 1 1 calc R U
C6 C 0.19221(15) 0.66095(9) 0.11035(10) 0.0144(3) Uani 1 1 d . .
C7 C 0.34254(15) 0.69167(9) 0.09975(12) 0.0198(3) Uani 1 1 d . .
H7A H 0.389926 0.692710 0.168056 0.030 Uiso 1 1 calc R U
H7B H 0.341964 0.748771 0.070118 0.030 Uiso 1 1 calc R U
H7C H 0.391363 0.653062 0.054350 0.030 Uiso 1 1 calc R U
C8 C 0.12825(16) 0.65220(9) -0.00045(11) 0.0199(3) Uani 1 1 d . .
H8A H 0.185296 0.613830 -0.040461 0.030 Uiso 1 1 calc R U
H8B H 0.124798 0.707935 -0.033731 0.030 Uiso 1 1 calc R U
H8C H 0.034105 0.629296 0.002602 0.030 Uiso 1 1 calc R U
C9 C 0.11668(16) 0.73071(9) 0.16812(12) 0.0198(3) Uani 1 1 d . .
H9A H 0.017180 0.718166 0.167272 0.030 Uiso 1 1 calc R U
H9B H 0.131593 0.785281 0.134261 0.030 Uiso 1 1 calc R U
H9C H 0.152946 0.733326 0.239792 0.030 Uiso 1 1 calc R U
C10 C -0.06772(14) 0.54424(9) 0.23927(10) 0.0134(3) Uani 1 1 d . .
C11 C -0.15310(15) 0.57217(10) 0.14223(11) 0.0184(3) Uani 1 1 d . .
H11A H -0.251805 0.572926 0.157431 0.028 Uiso 1 1 calc R U
H11B H -0.137754 0.532334 0.085769 0.028 Uiso 1 1 calc R U
H11C H -0.124051 0.629010 0.121759 0.028 Uiso 1 1 calc R U
C12 C -0.08282(14) 0.61119(9) 0.32482(11) 0.0165(3) Uani 1 1 d . .
H12A H -0.035626 0.663399 0.305227 0.025 Uiso 1 1 calc R U
H12B H -0.041057 0.589749 0.389871 0.025 Uiso 1 1 calc R U
H12C H -0.181357 0.622965 0.333728 0.025 Uiso 1 1 calc R U
C13 C -0.13709(15) 0.46348(9) 0.27923(11) 0.0165(3) Uani 1 1 d . .
H13A H -0.232633 0.476287 0.297065 0.025 Uiso 1 1 calc R U
H13B H -0.085190 0.442848 0.340725 0.025 Uiso 1 1 calc R U
H13C H -0.137621 0.419892 0.225348 0.025 Uiso 1 1 calc R U
C14 C 0.36206(14) 0.35537(9) 0.17781(11) 0.0143(3) Uani 1 1 d . .
C15 C 0.31952(16) 0.31436(10) 0.07318(12) 0.0216(3) Uani 1 1 d . .
H15A H 0.220481 0.300490 0.072058 0.032 Uiso 1 1 calc R U
H15B H 0.373433 0.262504 0.063937 0.032 Uiso 1 1 calc R U
H15C H 0.337626 0.354036 0.017082 0.032 Uiso 1 1 calc R U
C16 C 0.51683(15) 0.37707(10) 0.17848(12) 0.0196(3) Uani 1 1 d . .
H16A H 0.534388 0.416193 0.121707 0.029 Uiso 1 1 calc R U
H16B H 0.570691 0.325127 0.169727 0.029 Uiso 1 1 calc R U
H16C H 0.544403 0.403763 0.244437 0.029 Uiso 1 1 calc R U
C17 C 0.33689(15) 0.29107(9) 0.26369(12) 0.0195(3) Uani 1 1 d . .
H17A H 0.372332 0.313797 0.330002 0.029 Uiso 1 1 calc R U
H17B H 0.385034 0.238082 0.248764 0.029 Uiso 1 1 calc R U
H17C H 0.237191 0.280203 0.267248 0.029 Uiso 1 1 calc R U
C18 C 0.46721(14) 0.55597(9) 0.36530(10) 0.0146(3) Uani 1 1 d . .
H18 H 0.548(2) 0.5649(12) 0.3200(15) 0.024(5) Uiso 1 1 d . .
C19 C 0.37308(15) 0.62360(9) 0.37599(10) 0.0155(3) Uani 1 1 d . .
H19 H 0.3874(18) 0.6777(12) 0.3408(14) 0.018(4) Uiso 1 1 d . .
C20 C 0.24688(15) 0.60826(9) 0.42602(11) 0.0162(3) Uani 1 1 d . .
H20 H 0.180(2) 0.6522(12) 0.4302(15) 0.022(5) Uiso 1 1 d . .
C21 C 0.21791(15) 0.52385(9) 0.45653(11) 0.0159(3) Uani 1 1 d . .
H21 H 0.1242(19) 0.5083(11) 0.4758(14) 0.015(4) Uiso 1 1 d . .
C22 C 0.31939(15) 0.46093(9) 0.44323(10) 0.0144(3) Uani 1 1 d . .
H22 H 0.2931(17) 0.4024(11) 0.4541(13) 0.012(4) Uiso 1 1 d . .
C23 C 0.47039(15) 0.48655(9) 0.44596(11) 0.0150(3) Uani 1 1 d . .
H23 H 0.5264(19) 0.4380(12) 0.4205(14) 0.019(4) Uiso 1 1 d . .

loop_
_atom_site_aniso_label
_atom_site_aniso_U_11
_atom_site_aniso_U_22
_atom_site_aniso_U_33
_atom_site_aniso_U_23
_atom_site_aniso_U_13
_atom_site_aniso_U_12
Fe 0.00962(11) 0.00971(11) 0.00896(12) -0.00026(7) -0.00127(7) -0.00031(7)
C1 0.0147(6) 0.0117(6) 0.0098(6) 0.0003(5) -0.0017(5) -0.0005(5)
C2 0.0111(6) 0.0122(6) 0.0104(6) -0.0007(4) -0.0025(5) 0.0008(5)
C3 0.0108(6) 0.0112(6) 0.0129(6) -0.0009(5) -0.0025(5) -0.0006(5)
C4 0.0122(6) 0.0127(6) 0.0112(6) -0.0016(5) -0.0018(5) 0.0007(5)
C5 0.0132(6) 0.0145(6) 0.0105(6) -0.0012(5) 0.0008(5) -0.0003(5)
C6 0.0190(7) 0.0111(6) 0.0130(6) 0.0014(5) 0.0001(5) -0.0010(5)
C7 0.0227(7) 0.0171(7) 0.0197(7) 0.0041(6) 0.0019(6) -0.0054(6)
C8 0.0293(8) 0.0165(7) 0.0134(7) 0.0038(5) -0.0035(6) -0.0018(6)
C9 0.0282(8) 0.0115(6) 0.0199(7) 0.0000(5) 0.0019(6) 0.0015(6)
C10 0.0111(6) 0.0144(6) 0.0145(6) 0.0001(5) -0.0008(5) 0.0015(5)
C11 0.0146(6) 0.0204(7) 0.0198(7) 0.0013(6) -0.0044(5) 0.0028(5)
C12 0.0146(6) 0.0166(7) 0.0183(7) -0.0018(5) 0.0015(5) 0.0029(5)
C13 0.0125(6) 0.0176(7) 0.0193(7) 0.0003(5) 0.0015(5) -0.0014(5)
C14 0.0136(6) 0.0128(6) 0.0163(6) -0.0018(5) -0.0018(5) 0.0029(5)
C15 0.0240(7) 0.0196(7) 0.0208(7) -0.0072(6) -0.0048(6) 0.0074(6)
C16 0.0131(6) 0.0191(7) 0.0266(7) -0.0035(6) 0.0011(5) 0.0030(5)
C17 0.0195(7) 0.0143(7) 0.0246(7) 0.0022(6) -0.0001(6) 0.0043(5)
C18 0.0115(6) 0.0193(7) 0.0126(6) -0.0001(5) -0.0027(5) -0.0036(5)
C19 0.0194(7) 0.0135(6) 0.0131(6) -0.0017(5) -0.0055(5) -0.0036(5)
C20 0.0173(7) 0.0172(7) 0.0139(6) -0.0052(5) -0.0036(5) 0.0035(5)
C21 0.0150(7) 0.0231(8) 0.0094(6) -0.0015(5) -0.0002(5) -0.0017(5)
C22 0.0174(7) 0.0152(6) 0.0103(6) 0.0015(5) -0.0031(5) -0.0020(5)
C23 0.0149(7) 0.0165(7) 0.0132(7) -0.0007(5) -0.0024(5) 0.0019(5)

loop_
_atom_type_symbol
_atom_type_description
_atom_type_scat_dispersion_real
_atom_type_scat_dispersion_imag
_atom_type_scat_source
C C 0.0181 0.0091 'International Tables Vol C Tables 4.2.6.8 and 6.1.1.4'
H H 0.0000 0.0000 'International Tables Vol C Tables 4.2.6.8 and 6.1.1.4'
Fe Fe -1.1336 3.1974 'International Tables Vol C Tables 4.2.6.8 and 6.1.1.4'

loop_
_geom_angle_atom_site_label_1
_geom_angle_atom_site_label_2
_geom_angle_atom_site_label_3
_geom_angle
_geom_angle_site_symmetry_3
C21 Fe C19 72.90(6) .
C21 Fe C3 107.13(6) .
C19 Fe C3 170.94(5) .
C21 Fe C20 40.45(6) .
C19 Fe C20 40.42(6) .
C3 Fe C20 134.70(6) .
C21 Fe C5 173.80(6) .
C19 Fe C5 113.29(6) .
C3 Fe C5 66.70(5) .
C20 Fe C5 144.58(6) .
C21 Fe C4 134.46(6) .
C19 Fe C4 144.92(6) .
C3 Fe C4 40.47(5) .
C20 Fe C4 174.30(6) .
C5 Fe C4 40.25(5) .
C21 Fe C18 83.67(6) .
C19 Fe C18 39.73(6) .
C3 Fe C18 149.06(5) .
C20 Fe C18 71.68(6) .
C5 Fe C18 101.36(5) .
C4 Fe C18 111.94(5) .
C21 Fe C22 39.66(6) .
C19 Fe C22 83.43(6) .
C3 Fe C22 102.42(5) .
C20 Fe C22 71.51(6) .
C5 Fe C22 139.20(6) .
C4 Fe C22 105.48(5) .
C18 Fe C22 67.14(5) .
C21 Fe C2 108.63(6) .
C19 Fe C2 130.72(5) .
C3 Fe C2 40.34(5) .
C20 Fe C2 109.29(5) .
C5 Fe C2 67.32(5) .
C4 Fe C2 68.69(5) .
C18 Fe C2 162.51(5) .
C22 Fe C2 130.21(5) .
C21 Fe C1 139.25(6) .
C19 Fe C1 106.44(5) .
C3 Fe C1 67.37(5) .
C20 Fe C1 113.69(5) .
C5 Fe C1 40.16(5) .
C4 Fe C1 68.49(5) .
C18 Fe C1 122.68(5) .
C22 Fe C1 169.56(5) .
C2 Fe C1 40.22(5) .
C5 C1 C2 106.43(11) .
C5 C1 C6 119.32(12) .
C2 C1 C6 133.71(12) .
C5 C1 Fe 67.91(7) .
C2 C1 Fe 69.71(7) .
C6 C1 Fe 132.93(9) .
C3 C2 C1 106.29(11) .
C3 C2 C10 120.27(12) .
C1 C2 C10 133.22(12) .
C3 C2 Fe 67.64(7) .
C1 C2 Fe 70.08(7) .
C10 C2 Fe 130.54(9) .
C4 C3 C2 110.91(12) .
C4 C3 Fe 70.27(7) .
C2 C3 Fe 72.02(8) .
C5 C4 C3 105.36(11) .
C5 C4 C14 126.59(12) .
C3 C4 C14 127.35(12) .
C5 C4 Fe 69.75(8) .
C3 C4 Fe 69.26(7) .
C14 C4 Fe 132.52(9) .
C4 C5 C1 111.02(12) .
C4 C5 Fe 70.01(8) .
C1 C5 Fe 71.94(8) .
C9 C6 C1 115.30(11) .
C9 C6 C7 106.51(11) .
C1 C6 C7 110.75(11) .
C9 C6 C8 109.69(12) .
C1 C6 C8 107.47(11) .
C7 C6 C8 106.82(11) .
C13 C10 C11 106.59(11) .
C13 C10 C12 105.81(11) .
C11 C10 C12 109.10(11) .
C13 C10 C2 109.66(11) .
C11 C10 C2 110.37(11) .
C12 C10 C2 114.90(11) .
C4 C14 C16 110.73(11) .
C4 C14 C17 111.98(11) .
C16 C14 C17 109.01(12) .
C4 C14 C15 107.70(11) .
C16 C14 C15 108.99(12) .
C17 C14 C15 108.35(12) .
C19 C18 C23 118.44(12) .
C19 C18 Fe 68.24(8) .
C23 C18 Fe 94.97(8) .
C18 C19 C20 118.75(13) .
C18 C19 Fe 72.03(8) .
C20 C19 Fe 70.23(8) .
C21 C20 C19 117.87(13) .
C21 C20 Fe 69.15(8) .
C19 C20 Fe 69.35(8) .
C22 C21 C20 118.82(13) .
C22 C21 Fe 72.48(8) .
C20 C21 Fe 70.40(8) .
C21 C22 C23 118.80(13) .
C21 C22 Fe 67.86(8) .
C23 C22 Fe 94.80(9) .
C22 C23 C18 100.59(11) .
C22 C23 C23 114.59(15) 3_666
C18 C23 C23 114.92(15) 3_666

loop_
_geom_bond_atom_site_label_1
_geom_bond_atom_site_label_2
_geom_bond_distance
_geom_bond_site_symmetry_2
Fe C21 2.0469(14) .
Fe C19 2.0518(14) .
Fe C3 2.0570(13) .
Fe C20 2.0634(14) .
Fe C5 2.0669(14) .
Fe C4 2.0703(13) .
Fe C18 2.1014(13) .
Fe C22 2.1073(14) .
Fe C2 2.1157(13) .
Fe C1 2.1207(13) .
C1 C5 1.4385(19) .
C1 C2 1.4565(18) .
C1 C6 1.5363(18) .
C2 C3 1.4399(18) .
C2 C10 1.5452(18) .
C3 C4 1.4277(18) .
C4 C5 1.4233(19) .
C4 C14 1.5164(18) .
C6 C9 1.5318(19) .
C6 C7 1.5406(19) .
C6 C8 1.5460(19) .
C10 C13 1.5392(19) .
C10 C11 1.5403(19) .
C10 C12 1.5421(19) .
C14 C16 1.5319(19) .
C14 C17 1.532(2) .
C14 C15 1.5429(19) .
C18 C19 1.412(2) .
C18 C23 1.5137(19) .
C19 C20 1.422(2) .
C20 C21 1.421(2) .
C21 C22 1.410(2) .
C22 C23 1.5113(19) .
C23 C23 1.551(3) 3_666

loop_
_geom_torsion_atom_site_label_1
_geom_torsion_atom_site_label_2
_geom_torsion_atom_site_label_3
_geom_torsion_atom_site_label_4
_geom_torsion
_geom_torsion_site_symmetry_4
C5 C1 C2 C3 0.03(15) .
C6 C1 C2 C3 171.21(13) .
Fe C1 C2 C3 -58.16(9) .
C5 C1 C2 C10 -174.36(13) .
C6 C1 C2 C10 -3.2(3) .
Fe C1 C2 C10 127.46(15) .
C5 C1 C2 Fe 58.19(9) .
C6 C1 C2 Fe -130.62(15) .
C1 C2 C3 C4 -0.01(15) .
C10 C2 C3 C4 175.25(12) .
Fe C2 C3 C4 -59.74(9) .
C1 C2 C3 Fe 59.73(9) .
C10 C2 C3 Fe -125.01(12) .
C2 C3 C4 C5 -0.01(15) .
Fe C3 C4 C5 -60.80(9) .
C2 C3 C4 C14 -170.89(12) .
Fe C3 C4 C14 128.33(14) .
C2 C3 C4 Fe 60.79(10) .
C3 C4 C5 C1 0.03(15) .
C14 C4 C5 C1 171.00(12) .
Fe C4 C5 C1 -60.45(10) .
C3 C4 C5 Fe 60.48(9) .
C14 C4 C5 Fe -128.56(13) .
C2 C1 C5 C4 -0.04(15) .
C6 C1 C5 C4 -172.74(11) .
Fe C1 C5 C4 59.30(10) .
C2 C1 C5 Fe -59.34(9) .
C6 C1 C5 Fe 127.96(11) .
C5 C1 C6 C9 -148.89(13) .
C2 C1 C6 C9 40.8(2) .
Fe C1 C6 C9 -62.72(17) .
C5 C1 C6 C7 -27.88(17) .
C2 C1 C6 C7 161.83(14) .
Fe C1 C6 C7 58.30(16) .
C5 C1 C6 C8 88.46(15) .
C2 C1 C6 C8 -81.83(18) .
Fe C1 C6 C8 174.64(10) .
C3 C2 C10 C13 -1.81(17) .
C1 C2 C10 C13 171.95(14) .
Fe C2 C10 C13 -87.19(14) .
C3 C2 C10 C11 -118.94(14) .
C1 C2 C10 C11 54.81(19) .
Fe C2 C10 C11 155.68(10) .
C3 C2 C10 C12 117.19(14) .
C1 C2 C10 C12 -69.05(19) .
Fe C2 C10 C12 31.81(17) .
C5 C4 C14 C16 34.91(18) .
C3 C4 C14 C16 -156.08(13) .
Fe C4 C14 C16 -60.59(17) .
C5 C4 C14 C17 156.80(13) .
C3 C4 C14 C17 -34.18(19) .
Fe C4 C14 C17 61.30(16) .
C5 C4 C14 C15 -84.17(16) .
C3 C4 C14 C15 84.85(17) .
Fe C4 C14 C15 -179.67(11) .
C23 C18 C19 C20 -29.38(18) .
Fe C18 C19 C20 54.29(11) .
C23 C18 C19 Fe -83.67(11) .
C18 C19 C20 C21 -4.19(19) .
Fe C19 C20 C21 50.98(11) .
C18 C19 C20 Fe -55.16(11) .
C19 C20 C21 C22 4.8(2) .
Fe C20 C21 C22 55.90(12) .
C19 C20 C21 Fe -51.07(11) .
C20 C21 C22 C23 28.19(19) .
Fe C21 C22 C23 83.07(11) .
C20 C21 C22 Fe -54.88(11) .
C21 C22 C23 C18 -53.65(15) .
Fe C22 C23 C18 13.68(10) .
C21 C22 C23 C23 70.2(2) 3_666
Fe C22 C23 C23 137.52(14) 3_666
C19 C18 C23 C22 54.18(15) .
Fe C18 C23 C22 -13.72(10) .
C19 C18 C23 C23 -69.43(19) 3_666
Fe C18 C23 C23 -137.33(14) 3_666
